data_1527417
loop_
_publ_author_name
'Givord, F.'
'Munoz, A.'
'Lejay, P.'
'Schweizer, J.'

_publ_section_title
;
 Magnetic structures of Ce-rich compounds Ce5 Sn3 and Ce5 Sn4
;
_journal_name_full 'Journal of Magnetism and Magnetic Materials'
_journal_page_first 419
_journal_page_last 431
_journal_volume 116
_journal_year 1992
_chemical_formula_sum 'Ce5 Sn4'
_space_group_IT_number 62
_symmetry_space_group_name_Hall '-P 2ac 2n'
_symmetry_space_group_name_H-M 'P n m a'
_cell_angle_alpha 90
_cell_angle_beta 90
_cell_angle_gamma 90
_cell_formula_units_Z 4
_cell_length_a 8.333
_cell_length_b 16.001
_cell_length_c 8.473
_cell_volume 1129.759
_citation_journal_id_ASTM JMMMDC
_cod_data_source_file Givord_JMMMDC_1992_327.cif
_cod_data_source_block Ce5Sn4
_cod_database_code 1527417

loop_
_symmetry_equiv_pos_as_xyz
x,y,z
-x+1/2,-y,z+1/2
x+1/2,-y+1/2,-z+1/2
-x,y+1/2,-z
-x,-y,-z
x-1/2,y,-z-1/2
-x-1/2,y-1/2,z-1/2
x,-y-1/2,z

loop_
_atom_site_label
_atom_site_type_symbol
_atom_site_fract_x
_atom_site_fract_y
_atom_site_fract_z
_atom_site_occupancy
_atom_site_U_iso_or_equiv
Sn2 Sn 0.928 0.25 0.078 1 0.0
Ce3 Ce 0.125 0.116 0.342 1 0.0
Ce1 Ce 0.303 0.25 0.009 1 0.0
Sn3 Sn 0.213 0.96 0.522 1 0.0
Sn1 Sn 0.172 0.25 0.65 1 0.0
Ce2 Ce 0.99 0.093 0.777 1 0.0
